data_2003795
loop_
_publ_author_name
'Stankovic, S.'
'Lazar, D.'
'Petrovic, J.'
'Miljovic, D.'
'Pejanovic, V.'
'Courseille, C.'

_publ_section_title
;
 17\b-Hydroxy-3-methoxyestra-1,3,5(10)-triene-6,7-dione 7-Oxime
;
_journal_issue 8
_journal_name_full 'Acta Crystallographica Section C'
_journal_page_first 1581
_journal_page_last 1583
_journal_paper_doi 10.1107/S0108270195001375
_journal_volume 51
_journal_year 1995
_chemical_formula_moiety 'C19 H23 N1 O4'
_chemical_formula_sum 'C19 H23 N O4'
_chemical_formula_weight 329.40
_space_group_IT_number 92
_symmetry_cell_setting tetragonal
_symmetry_space_group_name_Hall 'P 4abw 2nw'
_symmetry_space_group_name_H-M 'P 41 21 2'
_atom_type_scat_source 'SHELX76 (Sheldrick, 1976)'
_cell_angle_alpha 90.
_cell_angle_beta 90.
_cell_angle_gamma 90.
_cell_formula_units_Z 8
_cell_length_a 9.441(1)
_cell_length_b 9.441(2)
_cell_length_c 39.253(5)
_cell_measurement_reflns_used 25
_cell_measurement_temperature 295
_cell_measurement_theta_max 27.5
_cell_measurement_theta_min 14.7
_cell_volume 3498.7(9)
_diffrn_measurement_device 'Enraf-Nonius CAD-4'
_diffrn_measurement_method \w-\q
_diffrn_radiation_type CuK\a
_diffrn_radiation_wavelength 1.54184
_diffrn_reflns_av_R_equivalents 'not calculated'
_diffrn_reflns_limit_h_max 9
_diffrn_reflns_limit_h_min 0
_diffrn_reflns_limit_k_max 9
_diffrn_reflns_limit_k_min 0
_diffrn_reflns_limit_l_max 39
_diffrn_reflns_limit_l_min 0
_diffrn_reflns_number 2526
_diffrn_reflns_theta_max 50
_diffrn_standards_decay_% 0
_diffrn_standards_interval_time 120
_diffrn_standards_number 3
_exptl_absorpt_coefficient_mu 0.675
_exptl_absorpt_correction_T_max 0.9995
_exptl_absorpt_correction_T_min 0.9510
_exptl_absorpt_correction_type 'sphere (DIFABS; Walker & Stuart, 1983)'
_exptl_crystal_colour 'pale yellow'
_exptl_crystal_density_diffrn 1.25
_exptl_crystal_description prism
_exptl_crystal_size_max 0.275
_exptl_crystal_size_mid 0.100
_exptl_crystal_size_min 0.050
_refine_diff_density_max 0.123
_refine_diff_density_min -0.155
_refine_ls_extinction_method none
_refine_ls_goodness_of_fit_obs 1.9
_refine_ls_number_parameters 229
_refine_ls_number_reflns 1442
_refine_ls_R_factor_obs 0.060
_refine_ls_shift/esd_max 0.676
_refine_ls_structure_factor_coef F
_refine_ls_weighting_details 'w = 0.7017/[\s^2^(F) + 0.00265F^2^]'
_refine_ls_weighting_scheme calc
_refine_ls_wR_factor_obs 0.063
_reflns_number_observed 1448
_reflns_number_total 2195
_reflns_observed_criterion I>3\s(I)
_cod_data_source_file ka1093.cif
_cod_data_source_block ka1093a
_cod_depositor_comments
;

  Adding _atom_site_type_symbol tag to prevent confusion between Ho and H
  atoms.

  Andrius Merkys
  2013-10-21

The following automatic conversions were performed:

'_refine_ls_weighting_scheme' value 'w = 0.7017/[\s^2^(F) +
0.00265F^2^]' was changed to 'calc'. New tag
'_refine_ls_weighting_details' was created. The value of the new tag
was set to 'w = 0.7017/[\s^2^(F) + 0.00265F^2^]'.

Automatic conversion script
Id: cif_fix_values 3143 2015-03-26 13:38:13Z robertas 
;
_cod_original_cell_volume 3498.0(10)
_cod_original_sg_symbol_Hall 'P 43n 2nw'
_cod_original_formula_sum 'C19 H23 N1 O4'
_cod_database_code 2003795

loop_
_symmetry_equiv_pos_as_xyz
x,y,z
-x,-y,1/2+z
1/2-y,1/2+x,1/4+z
1/2+y,1/2-x,3/4+z
1/2-x,1/2+y,1/4-z
1/2+x,1/2-y,3/4-z
y,x,-z
-y,-x,1/2-z

loop_
_atom_site_label
_atom_site_fract_x
_atom_site_fract_y
_atom_site_fract_z
_atom_site_U_iso_or_equiv
_atom_site_type_symbol
C1 .4685(8) .5063(8) .1506(2) .070(2) C
C2 .3889(9) .6016(10) .1697(2) .087(3) C
C3 .3724(8) .7404(10) .1586(2) .080(2) C
C4 .4295(7) .7814(8) .1280(2) .068(2) C
C5 .5093(7) .6850(7) .1091(1) .056(2) C
C6 .5788(8) .7391(8) .0783(2) .063(2) C
C7 .6796(7) .6420(7) .0614(2) .055(2) C
C8 .6361(7) .4879(5) .0625(1) .050(2) C
C9 .6280(7) .4455(6) .1006(1) .053(2) C
C10 .5337(6) .5459(7) .1203(1) .055(2) C
C11 .5842(7) .2887(6) .1057(2) .064(2) C
C12 .6751(7) .1882(6) .0835(2) .061(2) C
C13 .6684(6) .2283(6) .0462(1) .054(2) C
C14 .7244(6) .3811(6) .0420(1) .048(2) C
C15 .7381(8) .3971(7) .0035(2) .067(2) C
C16 .7966(8) .2497(7) -.0073(2) .073(2) C
C17 .7796(7) .1557(7) .0238(2) .061(2) C
C18 .5200(7) .2026(7) .0317(2) .065(2) C
C19 .3029(9) .9742(11) .1735(2) .107(3) C
N .7911(7) .7071(6) .0508(1) .072(2) N
O1 .2962(6) .8273(7) .1794(1) .107(2) O
O2 .7472(6) .0137(5) .0134(1) .085(2) O
O3 .8996(6) .6233(6) .0397(2) .085(2) O
O4 .5571(7) .8591(6) .0676(2) .097(2) O
H1 .480(1) .399(1) .160 .010(2) H
H2 .340(1) .567(1) .193 .010(2) H
H4 .413(1) .888(1) .119 .010(2) H
H8 .535(1) .481(1) .050 .006(1) H
H9 .733(1) .455(1) .111 .006(1) H
H111 .474(1) .277(1) .099 .008(1) H
H112 .598(1) .260(1) .132 .008(1) H
H121 .636(1) .081(1) .086 .009(1) H
H122 .784(1) .193(1) .092 .008(1) H
H14 .827(1) .404(1) .053 .006(1) H
H151 .636(1) .417(1) -.008 .008(1) H
H152 .810(1) .481(1) -.003 .008(1) H
H161 .907(1) .259(1) -.014 .008(1) H
H162 .737(1) .208(1) -.029 .008(1) H
H17 .876(1) .144(1) .039 .006(1) H
H181 .442(1) .254(1) .048 .013(1) H
H182 .499(1) .090(1) .031 .013(1) H
H183 .514(1) .245(1) .006 .013(1) H
H191 .238(1) 1.029(1) .192 .013(1) H
H192 .264(1) .996(1) .148 .013(1) H
H193 .411(1) 1.010(1) .176 .013(1) H
HO2 .700(14) -.011(14) -.001(3) .016(6) H
HO3 .934(14) .579(16) .017(3) .030(7) H

loop_
_geom_angle_atom_site_label_1
_geom_angle_atom_site_label_2
_geom_angle_atom_site_label_3
_geom_angle
_geom_angle_publ_flag
C2 C3 O1 116.0(7) yes
C7 C8 C14 118.0(5) yes
C14 C13 C17 97.0(4) yes
C13 C17 O2 115.8(5) yes
C8 C7 N 133.7(6) yes
C7 N O3 116.1(6) yes
C17 O2 HO2 129(9) yes
N O3 HO3 137(7) yes
C2 C1 C10 121.7(7) no
C1 C2 C3 120.1(8) no
C2 C3 C4 119.8(8) no
C4 C3 O1 124.2(7) no
C3 C4 C5 119.6(7) no
C4 C5 C6 116.9(6) no
C4 C5 C10 122.2(6) no
C6 C5 C10 120.7(6) no
C5 C6 C7 116.2(6) no
C5 C6 O4 122.0(7) no
C7 C6 O4 121.8(7) no
C6 C7 C8 114.1(6) no
C6 C7 N 112.0(6) no
C7 C8 C9 106.8(5) no
C9 C8 C14 111.3(4) no
C8 C9 C10 111.1(4) no
C8 C9 C11 112.6(5) no
C10 C9 C11 112.1(5) no
C1 C10 C5 116.5(6) no
C1 C10 C9 122.0(5) no
C5 C10 C9 121.5(5) no
C9 C11 C12 111.4(5) no
C11 C12 C13 111.6(5) no
C12 C13 C14 108.8(4) no
C12 C13 C17 114.5(5) no
C12 C13 C18 111.0(5) no
C14 C13 C18 114.9(5) no
C17 C13 C18 110.1(5) no
C8 C14 C13 111.8(4) no
C8 C14 C15 120.0(5) no
C13 C14 C15 103.1(5) no
C14 C15 C16 102.2(5) no
C15 C16 C17 105.4(6) no
C13 C17 C16 105.8(5) no
C16 C17 O2 109.9(6) no

loop_
_geom_bond_atom_site_label_1
_geom_bond_atom_site_label_2
_geom_bond_distance
_geom_bond_publ_flag
O1 C3 1.362(8) yes
O1 C19 1.407(9) yes
O2 C17 1.435(8) yes
O3 N 1.365(8) yes
C7 N 1.288(8) yes
O4 C6 1.225(8) yes
O2 HO2 .75(13) yes
O3 HO3 1.04(12) yes
C1 C2 1.391(10) no
C1 C10 1.389(8) no
C2 C3 1.389(11) no
C3 C4 1.375(10) no
C4 C5 1.393(9) no
C5 C6 1.469(9) no
C5 C10 1.404(9) no
C6 C7 1.479(10) no
C7 C8 1.512(8) no
C8 C9 1.550(8) no
C8 C14 1.536(8) no
C9 C10 1.513(8) no
C9 C11 1.550(8) no
C11 C12 1.549(9) no
C12 C13 1.512(8) no
C13 C14 1.545(8) no
C13 C17 1.532(9) no
C13 C18 1.533(8) no
C14 C15 1.526(8) no
C15 C16 1.556(9) no
C16 C17 1.519(8) no

loop_
_geom_torsion_atom_site_label_1
_geom_torsion_atom_site_label_2
_geom_torsion_atom_site_label_3
_geom_torsion_atom_site_label_4
_geom_torsion
_geom_torsion_publ_flag
C2 C3 O1 C19 166.0(7) yes
C4 C5 C6 O4 -7.1(11) yes
O4 C6 C7 N 38.9(10) yes
C8 C7 N O3 -4.5(11) yes
C12 C13 C17 O2 80.9(7) yes
